data_2237169
loop_
_publ_author_name
'Zhang, Chuan-Yue'
'Wang, Tao'
'Jin, Chuan-Ming'

_publ_section_title
;
 Diaquabis[4-(1<i>H</i>-imidazol-2-yl)pyridine-\k<i>N</i>]bis(nitrato-\k<i>O</i>)cadmium
;
_journal_coeditor_code IM2415
_journal_issue 1
_journal_name_full 'Acta Crystallographica Section E'
_journal_page_first m67
_journal_paper_doi 10.1107/S1600536812050908
_journal_volume 69
_journal_year 2013
_chemical_formula_iupac '[Cd (N O3)2 (C8 H7 N3)2 (H2 O)2]'
_chemical_formula_moiety 'C16 H18 Cd N8 O8'
_chemical_formula_sum 'C16 H18 Cd N8 O8'
_chemical_formula_weight 562.78
_chemical_name_systematic
;
Diaquabis[4-(1<i>H</i>-imidazol-2-yl)pyridine-\k<i>N</i>]bis(nitrato-
\k<i>O</i>)cadmium
;
_space_group_IT_number 14
_symmetry_cell_setting monoclinic
_symmetry_space_group_name_Hall '-P 2yn'
_symmetry_space_group_name_H-M 'P 1 21/n 1'
_atom_sites_solution_hydrogens geom
_atom_sites_solution_primary direct
_atom_sites_solution_secondary difmap
_audit_creation_method SHELXL-97
_cell_angle_alpha 90.00
_cell_angle_beta 102.278(2)
_cell_angle_gamma 90.00
_cell_formula_units_Z 2
_cell_length_a 7.2508(7)
_cell_length_b 12.1372(12)
_cell_length_c 12.3509(12)
_cell_measurement_reflns_used 4257
_cell_measurement_temperature 298(2)
_cell_measurement_theta_max 28.28
_cell_measurement_theta_min 2.38
_cell_volume 1062.07(18)
_computing_cell_refinement 'SAINT-Plus (Bruker, 2004)'
_computing_data_collection 'APEX2 (Bruker, 2004)'
_computing_data_reduction 'SAINT-Plus (Bruker, 2004)'
_computing_molecular_graphics 'SHELXTL (Sheldrick, 2008)'
_computing_publication_material 'SHELXTL (Sheldrick, 2008)'
_computing_structure_refinement 'SHELXL97 (Sheldrick, 2008)'
_computing_structure_solution 'SHELXS97 (Sheldrick, 2008)'
_diffrn_ambient_temperature 298(2)
_diffrn_measured_fraction_theta_full 0.961
_diffrn_measured_fraction_theta_max 0.961
_diffrn_measurement_device_type 'Bruker APEXII CCD area-detector'
_diffrn_measurement_method 'phi and omega scans'
_diffrn_radiation_monochromator graphite
_diffrn_radiation_source 'fine-focus sealed tube'
_diffrn_radiation_type MoK\a
_diffrn_radiation_wavelength 0.71073
_diffrn_reflns_av_R_equivalents 0.0463
_diffrn_reflns_av_sigmaI/netI 0.0342
_diffrn_reflns_limit_h_max 9
_diffrn_reflns_limit_h_min -7
_diffrn_reflns_limit_k_max 15
_diffrn_reflns_limit_k_min -15
_diffrn_reflns_limit_l_max 16
_diffrn_reflns_limit_l_min -14
_diffrn_reflns_number 6543
_diffrn_reflns_theta_full 28.00
_diffrn_reflns_theta_max 28.00
_diffrn_reflns_theta_min 2.38
_exptl_absorpt_coefficient_mu 1.091
_exptl_absorpt_correction_T_max 0.8988
_exptl_absorpt_correction_T_min 0.8448
_exptl_absorpt_correction_type multi-scan
_exptl_absorpt_process_details '(SADABS; Sheldrick, 1996)'
_exptl_crystal_colour colorless
_exptl_crystal_density_diffrn 1.760
_exptl_crystal_density_method 'not measured'
_exptl_crystal_description Block
_exptl_crystal_F_000 564
_exptl_crystal_size_max 0.16
_exptl_crystal_size_mid 0.12
_exptl_crystal_size_min 0.10
_refine_diff_density_max 0.728
_refine_diff_density_min -0.468
_refine_ls_extinction_method none
_refine_ls_goodness_of_fit_ref 1.104
_refine_ls_hydrogen_treatment mixed
_refine_ls_matrix_type full
_refine_ls_number_parameters 157
_refine_ls_number_reflns 2462
_refine_ls_number_restraints 3
_refine_ls_restrained_S_all 1.103
_refine_ls_R_factor_all 0.0376
_refine_ls_R_factor_gt 0.0347
_refine_ls_shift/su_max 0.001
_refine_ls_shift/su_mean 0.000
_refine_ls_structure_factor_coef Fsqd
_refine_ls_weighting_details 'calc w=1/[\s^2^(Fo^2^)+(0.0252P)^2^+1.0694P] where P=(Fo^2^+2Fc^2^)/3'
_refine_ls_weighting_scheme calc
_refine_ls_wR_factor_gt 0.0827
_refine_ls_wR_factor_ref 0.0843
_reflns_number_gt 2272
_reflns_number_total 2462
_reflns_threshold_expression I>2sigma(I)
_cod_data_source_file im2415.cif
_cod_data_source_block I
_cod_original_sg_symbol_H-M 'P 21/n'
_cod_database_code 2237169
_cod_database_fobs_code 2237169

loop_
_symmetry_equiv_pos_as_xyz
'x, y, z'
'-x+1/2, y+1/2, -z+1/2'
'-x, -y, -z'
'x-1/2, -y-1/2, z-1/2'

loop_
_atom_site_type_symbol
_atom_site_label
_atom_site_fract_x
_atom_site_fract_y
_atom_site_fract_z
_atom_site_U_iso_or_equiv
_atom_site_adp_type
_atom_site_calc_flag
_atom_site_refinement_flags
_atom_site_occupancy
_atom_site_symmetry_multiplicity
Cd Cd1 1.0000 0.5000 0.5000 0.03811(11) Uani d S 1 2
C C1 0.8396(5) 0.6142(2) 0.2671(2) 0.0466(7) Uani d . 1 1
H H1 0.8465 0.6754 0.3131 0.056 Uiso calc R 1 1
C C2 0.7823(5) 0.6301(2) 0.1550(2) 0.0456(7) Uani d . 1 1
H H2 0.7498 0.7002 0.1269 0.055 Uiso calc R 1 1
C C3 0.7732(4) 0.5408(2) 0.0842(2) 0.0341(5) Uani d . 1 1
C C4 0.8205(5) 0.4390(2) 0.1325(2) 0.0499(8) Uani d . 1 1
H H4 0.8146 0.3764 0.0885 0.060 Uiso calc R 1 1
C C5 0.8761(5) 0.4304(3) 0.2458(2) 0.0497(7) Uani d . 1 1
H H5 0.9086 0.3612 0.2762 0.060 Uiso calc R 1 1
C C6 0.7176(4) 0.5554(2) -0.0359(2) 0.0337(5) Uani d . 1 1
C C7 0.6323(5) 0.6241(3) -0.1984(2) 0.0502(7) Uani d . 1 1
H H7 0.5950 0.6748 -0.2552 0.060 Uiso calc R 1 1
C C8 0.6534(5) 0.5154(3) -0.2132(3) 0.0506(8) Uani d . 1 1
H H8 0.6350 0.4779 -0.2803 0.061 Uiso calc R 1 1
N N1 0.8860(4) 0.51635(18) 0.3142(2) 0.0396(5) Uani d . 1 1
N N2 0.6733(4) 0.6497(2) -0.08794(19) 0.0426(5) Uani d . 1 1
N N3 0.7075(4) 0.4715(2) -0.1096(2) 0.0427(6) Uani d . 1 1
H H3 0.7309 0.4032 -0.0939 0.051 Uiso calc R 1 1
N N4 0.7084(3) 0.6785(2) 0.5340(2) 0.0411(5) Uani d . 1 1
O O1 0.8766(3) 0.6853(3) 0.5384(2) 0.0747(8) Uani d . 1 1
O O2 0.6297(5) 0.5914(2) 0.5037(3) 0.0965(11) Uani d . 1 1
O O3 0.6156(3) 0.75586(18) 0.5590(2) 0.0562(6) Uani d . 1 1
O O4 1.2220(3) 0.63059(19) 0.4800(2) 0.0573(6) Uani d D 1 1
H H4B 1.200(5) 0.6945(15) 0.461(4) 0.086 Uiso d D 1 1
H H4A 1.334(2) 0.617(3) 0.490(4) 0.086 Uiso d D 1 1

loop_
_atom_site_aniso_label
_atom_site_aniso_U_11
_atom_site_aniso_U_22
_atom_site_aniso_U_33
_atom_site_aniso_U_12
_atom_site_aniso_U_13
_atom_site_aniso_U_23
Cd1 0.05052(19) 0.03477(16) 0.02528(16) -0.00965(11) -0.00034(11) 0.00115(10)
C1 0.071(2) 0.0372(14) 0.0297(13) -0.0023(14) 0.0073(13) -0.0033(11)
C2 0.069(2) 0.0356(14) 0.0303(14) 0.0046(14) 0.0079(13) 0.0017(11)
C3 0.0388(13) 0.0346(12) 0.0279(12) -0.0030(11) 0.0050(10) 0.0008(10)
C4 0.081(2) 0.0318(14) 0.0306(14) -0.0012(14) -0.0011(14) -0.0041(11)
C5 0.074(2) 0.0355(14) 0.0333(15) -0.0032(14) -0.0040(13) 0.0036(12)
C6 0.0389(13) 0.0332(13) 0.0285(12) 0.0001(10) 0.0059(10) -0.0012(10)
C7 0.065(2) 0.0547(18) 0.0284(14) 0.0112(15) 0.0049(13) 0.0079(12)
C8 0.069(2) 0.0556(19) 0.0252(14) 0.0020(15) 0.0045(13) -0.0020(12)
N1 0.0523(14) 0.0368(12) 0.0267(12) -0.0080(10) 0.0014(10) 0.0007(9)
N2 0.0578(15) 0.0393(12) 0.0303(11) 0.0077(11) 0.0083(10) 0.0027(9)
N3 0.0615(16) 0.0356(11) 0.0293(12) 0.0016(11) 0.0055(11) -0.0029(9)
N4 0.0460(13) 0.0387(13) 0.0408(13) 0.0056(10) 0.0142(10) 0.0112(10)
O1 0.0446(13) 0.111(2) 0.0681(17) 0.0082(14) 0.0112(12) 0.0077(16)
O2 0.114(3) 0.0367(14) 0.151(3) -0.0131(15) 0.055(2) -0.0218(17)
O3 0.0654(14) 0.0389(11) 0.0700(16) 0.0107(11) 0.0271(12) 0.0021(10)
O4 0.0418(11) 0.0386(12) 0.0886(18) -0.0045(9) 0.0075(12) 0.0101(12)

loop_
_atom_type_symbol
_atom_type_description
_atom_type_scat_dispersion_real
_atom_type_scat_dispersion_imag
_atom_type_scat_source
C C 0.0033 0.0016 'International Tables Vol C Tables 4.2.6.8 and 6.1.1.4'
H H 0.0000 0.0000 'International Tables Vol C Tables 4.2.6.8 and 6.1.1.4'
N N 0.0061 0.0033 'International Tables Vol C Tables 4.2.6.8 and 6.1.1.4'
O O 0.0106 0.0060 'International Tables Vol C Tables 4.2.6.8 and 6.1.1.4'
Cd Cd -0.8075 1.2024 'International Tables Vol C Tables 4.2.6.8 and 6.1.1.4'

loop_
_geom_angle_atom_site_label_1
_geom_angle_atom_site_label_2
_geom_angle_atom_site_label_3
_geom_angle_site_symmetry_1
_geom_angle_site_symmetry_3
_geom_angle
N1 Cd1 N1 . 3_766 180.00(4)
N1 Cd1 O4 . . 86.81(9)
N1 Cd1 O4 3_766 . 93.19(9)
N1 Cd1 O4 . 3_766 93.19(9)
N1 Cd1 O4 3_766 3_766 86.81(9)
O4 Cd1 O4 . 3_766 180.0
N1 Cd1 O1 . . 92.58(9)
N1 Cd1 O1 3_766 . 87.42(9)
O4 Cd1 O1 . . 71.89(9)
O4 Cd1 O1 3_766 . 108.11(9)
N1 Cd1 O1 . 3_766 87.42(9)
N1 Cd1 O1 3_766 3_766 92.58(9)
O4 Cd1 O1 . 3_766 108.11(9)
O4 Cd1 O1 3_766 3_766 71.89(9)
O1 Cd1 O1 . 3_766 180.00(7)
N1 C1 C2 . . 124.1(3)
N1 C1 H1 . . 118.0
C2 C1 H1 . . 118.0
C1 C2 C3 . . 119.4(3)
C1 C2 H2 . . 120.3
C3 C2 H2 . . 120.3
C4 C3 C2 . . 116.9(2)
C4 C3 C6 . . 122.3(3)
C2 C3 C6 . . 120.8(2)
C5 C4 C3 . . 119.9(3)
C5 C4 H4 . . 120.0
C3 C4 H4 . . 120.0
N1 C5 C4 . . 123.4(3)
N1 C5 H5 . . 118.3
C4 C5 H5 . . 118.3
N2 C6 N3 . . 110.6(2)
N2 C6 C3 . . 125.8(2)
N3 C6 C3 . . 123.6(2)
C8 C7 N2 . . 110.6(3)
C8 C7 H7 . . 124.7
N2 C7 H7 . . 124.7
C7 C8 N3 . . 105.9(3)
C7 C8 H8 . . 127.1
N3 C8 H8 . . 127.1
C1 N1 C5 . . 116.4(3)
C1 N1 Cd1 . . 121.42(18)
C5 N1 Cd1 . . 121.97(19)
C6 N2 C7 . . 105.5(2)
C6 N3 C8 . . 107.4(3)
C6 N3 H3 . . 126.3
C8 N3 H3 . . 126.3
O1 N4 O2 . . 118.2(3)
O1 N4 O3 . . 122.4(3)
O2 N4 O3 . . 119.4(3)
N4 O1 Cd1 . . 109.1(2)
Cd1 O4 H4B . . 126(3)
Cd1 O4 H4A . . 123(3)
H4B O4 H4A . . 111(2)

loop_
_geom_bond_atom_site_label_1
_geom_bond_atom_site_label_2
_geom_bond_site_symmetry_2
_geom_bond_distance
Cd1 N1 . 2.276(2)
Cd1 N1 3_766 2.276(2)
Cd1 O4 . 2.310(2)
Cd1 O4 3_766 2.310(2)
Cd1 O1 . 2.503(3)
Cd1 O1 3_766 2.503(3)
C1 N1 . 1.333(4)
C1 C2 . 1.371(4)
C1 H1 . 0.9300
C2 C3 . 1.386(4)
C2 H2 . 0.9300
C3 C4 . 1.384(4)
C3 C6 . 1.463(3)
C4 C5 . 1.374(4)
C4 H4 . 0.9300
C5 N1 . 1.335(4)
C5 H5 . 0.9300
C6 N2 . 1.319(3)
C6 N3 . 1.357(3)
C7 C8 . 1.345(4)
C7 N2 . 1.368(4)
C7 H7 . 0.9300
C8 N3 . 1.364(4)
C8 H8 . 0.9300
N3 H3 . 0.8600
N4 O1 . 1.211(3)
N4 O2 . 1.222(4)
N4 O3 . 1.232(3)
O4 H4B . 0.816(10)
O4 H4A . 0.814(10)

loop_
_geom_hbond_atom_site_label_D
_geom_hbond_atom_site_label_H
_geom_hbond_atom_site_label_A
_geom_hbond_site_symmetry_A
_geom_hbond_distance_DH
_geom_hbond_distance_HA
_geom_hbond_distance_DA
_geom_hbond_angle_DHA
N3 H3 O3 2_645 0.86 2.10 2.923(3) 159.5
O4 H4B N2 4_676 0.816(10) 1.982(12) 2.796(3) 174(4)
O4 H4A O2 1_655 0.814(10) 2.135(12) 2.946(4) 174(4)
O4 H4A O3 1_655 0.814(10) 2.65(3) 3.197(3) 126(3)

loop_
_geom_torsion_atom_site_label_1
_geom_torsion_atom_site_label_2
_geom_torsion_atom_site_label_3
_geom_torsion_atom_site_label_4
_geom_torsion_site_symmetry_1
_geom_torsion
N1 C1 C2 C3 . -0.9(5)
C1 C2 C3 C4 . 1.1(5)
C1 C2 C3 C6 . -178.3(3)
C2 C3 C4 C5 . -1.0(5)
C6 C3 C4 C5 . 178.4(3)
C3 C4 C5 N1 . 0.7(6)
C4 C3 C6 N2 . -179.0(3)
C2 C3 C6 N2 . 0.4(4)
C4 C3 C6 N3 . 0.1(4)
C2 C3 C6 N3 . 179.4(3)
N2 C7 C8 N3 . 0.5(4)
C2 C1 N1 C5 . 0.6(5)
C2 C1 N1 Cd1 . 175.5(3)
C4 C5 N1 C1 . -0.5(5)
C4 C5 N1 Cd1 . -175.3(3)
N1 Cd1 N1 C1 3_766 72(15)
O4 Cd1 N1 C1 . -53.1(3)
O4 Cd1 N1 C1 3_766 126.9(3)
O1 Cd1 N1 C1 . 18.6(3)
O1 Cd1 N1 C1 3_766 -161.4(3)
N1 Cd1 N1 C5 3_766 -114(15)
O4 Cd1 N1 C5 . 121.5(3)
O4 Cd1 N1 C5 3_766 -58.5(3)
O1 Cd1 N1 C5 . -166.8(3)
O1 Cd1 N1 C5 3_766 13.2(3)
N3 C6 N2 C7 . 0.5(3)
C3 C6 N2 C7 . 179.7(3)
C8 C7 N2 C6 . -0.6(4)
N2 C6 N3 C8 . -0.2(4)
C3 C6 N3 C8 . -179.4(3)
C7 C8 N3 C6 . -0.2(4)
O2 N4 O1 Cd1 . -6.3(4)
O3 N4 O1 Cd1 . 173.7(2)
N1 Cd1 O1 N4 . 77.8(2)
N1 Cd1 O1 N4 3_766 -102.2(2)
O4 Cd1 O1 N4 . 163.6(2)
O4 Cd1 O1 N4 3_766 -16.4(2)
O1 Cd1 O1 N4 3_766 29(12)
